data_7233539
loop_
_publ_author_name
'Dash, Sibananda G.'
'Thakur, Tejender S.'

_publ_section_title
;
 Cation&#x2219;&#x2219;&#x2219;Cation Hydrogen Bonds in Synephrine Salts:
 A Typical Interaction in an Unusual Environment.
;
_journal_name_full 'Physical Chemistry Chemical Physics'
_journal_paper_doi 10.1039/C9CP03164B
_journal_year 2019
_chemical_formula_moiety 'C9 H14 N O2, 0.5(C6 H8 O4), H2 O'
_chemical_formula_sum 'C12 H20 N O5'
_chemical_formula_weight 258.29
_chemical_name_common '(+/-)-Synephrine adipic acid (1:0.5) Salt monolhydrate'
_chemical_name_systematic '(+/-)-Synephrine adipic acid (1:0.5) Salt monolhydrate'
_space_group_crystal_system monoclinic
_space_group_IT_number 15
_space_group_name_Hall '-C 2yc'
_space_group_name_H-M_alt 'C 1 2/c 1'
_symmetry_space_group_name_Hall '-C 2yc'
_symmetry_space_group_name_H-M 'C 1 2/c 1'
_atom_sites_solution_hydrogens mixed
_audit_creation_method SHELXL-2014/7
_audit_update_record
;
2017-03-01 deposited with the CCDC.    2019-08-27 downloaded from the CCDC.
;
_cell_angle_alpha 90
_cell_angle_beta 100.435(5)
_cell_angle_gamma 90
_cell_formula_units_Z 8
_cell_length_a 28.333(10)
_cell_length_b 5.2410(15)
_cell_length_c 18.325(6)
_cell_measurement_reflns_used 2871
_cell_measurement_temperature 100(2)
_cell_measurement_theta_max 25.4
_cell_measurement_theta_min 3.0
_cell_volume 2676.1(15)
_computing_cell_refinement
;
CrystalClear-SM Expert 2.1 b28 (Rigaku, 2013)
;
_computing_data_collection
;
CrystalClear-SM Expert 2.1 b28 (Rigaku, 2013)
;
_computing_data_reduction
;
CrystalClear-SM Expert 2.1 b28 (Rigaku, 2013)
;
_computing_structure_refinement 'SHELXL-2014/7 (Sheldrick, 2014)'
_computing_structure_solution 'SHELXL-2014/7 (Sheldrick, 2014)'
_diffrn_ambient_temperature 100(2)
_diffrn_detector CCD
_diffrn_detector_area_resol_mean 28.5714
_diffrn_measured_fraction_theta_full 0.973
_diffrn_measured_fraction_theta_max 0.969
_diffrn_measurement_details
;
scan:
    Number of images: 200
               Slice: -30.0000 - 70.0000
         Image width: 0.5000
            Exp time: 4.0000
       Rotation axis: Omega
               Omega: 0.0000
               Kappa: 60.0000
                 Phi: 0.0000
                 XTD: 44.7382
              2theta: -19.6635
scan:
    Number of images: 200
               Slice: -30.0000 - 70.0000
         Image width: 0.5000
            Exp time: 4.0000
       Rotation axis: Omega
               Omega: 0.0000
               Kappa: 60.0000
                 Phi: 90.0000
                 XTD: 44.7382
              2theta: -19.6635
scan:
    Number of images: 200
               Slice: -110.0000 - -10.0000
         Image width: 0.5000
            Exp time: 4.0000
       Rotation axis: Omega
               Omega: 0.0000
               Kappa: -60.0000
                 Phi: 180.0000
                 XTD: 44.7382
              2theta: -19.6635
scan:
    Number of images: 200
               Slice: -110.0000 - -10.0000
         Image width: 0.5000
            Exp time: 4.0000
       Rotation axis: Omega
               Omega: 0.0000
               Kappa: -60.0000
                 Phi: 270.0000
                 XTD: 44.7382
              2theta: -19.6635

;
_diffrn_measurement_device
;
AFC12 (Right): Kappa 3 circle
;
_diffrn_measurement_device_type
;
Rigaku Saturn724+ (4x4 bin mode)
;
_diffrn_measurement_method 'profile data from \w-scans'
_diffrn_measurement_specimen_support Loop
_diffrn_orient_matrix_type XPlain
_diffrn_orient_matrix_UB_11 0.075116
_diffrn_orient_matrix_UB_12 0.000994
_diffrn_orient_matrix_UB_13 -0.061498
_diffrn_orient_matrix_UB_21 -0.034130
_diffrn_orient_matrix_UB_22 0.008468
_diffrn_orient_matrix_UB_23 -0.062572
_diffrn_orient_matrix_UB_31 -0.001038
_diffrn_orient_matrix_UB_32 0.055370
_diffrn_orient_matrix_UB_33 -0.003469
_diffrn_radiation_monochromator Confocal
_diffrn_radiation_type MoK\a
_diffrn_radiation_wavelength 0.71075
_diffrn_reflns_av_R_equivalents 0.0653
_diffrn_reflns_av_unetI/netI 0.0513
_diffrn_reflns_Laue_measured_fraction_full 0.973
_diffrn_reflns_Laue_measured_fraction_max 0.969
_diffrn_reflns_limit_h_max 29
_diffrn_reflns_limit_h_min -34
_diffrn_reflns_limit_k_max 6
_diffrn_reflns_limit_k_min -6
_diffrn_reflns_limit_l_max 22
_diffrn_reflns_limit_l_min -15
_diffrn_reflns_number 7998
_diffrn_reflns_point_group_measured_fraction_full 0.973
_diffrn_reflns_point_group_measured_fraction_max 0.969
_diffrn_reflns_theta_full 25.242
_diffrn_reflns_theta_max 25.415
_diffrn_reflns_theta_min 3.956
_diffrn_reflns_transf_matrix_11 0.075116
_diffrn_reflns_transf_matrix_12 0.000994
_diffrn_reflns_transf_matrix_13 -0.061498
_diffrn_reflns_transf_matrix_21 -0.034130
_diffrn_reflns_transf_matrix_22 0.008468
_diffrn_reflns_transf_matrix_23 -0.062572
_diffrn_reflns_transf_matrix_31 -0.001038
_diffrn_reflns_transf_matrix_32 0.055370
_diffrn_reflns_transf_matrix_33 -0.003469
_diffrn_source MicroMax003_Mo
_exptl_absorpt_coefficient_mu 0.099
_exptl_absorpt_correction_T_max 0.981
_exptl_absorpt_correction_T_min 0.384
_exptl_absorpt_correction_type multi-scan
_exptl_absorpt_process_details 'REQAB (Rigaku, 1998)'
_exptl_crystal_colour Colorless
_exptl_crystal_density_diffrn 1.282
_exptl_crystal_description Block
_exptl_crystal_F_000 1112
_exptl_crystal_recrystallization_method 'Re-crystallisation from solvent: Methnol'
_exptl_crystal_size_max 0.440
_exptl_crystal_size_mid 0.200
_exptl_crystal_size_min 0.190
_refine_diff_density_max 0.217
_refine_diff_density_min -0.242
_refine_diff_density_rms 0.055
_refine_ls_extinction_method none
_refine_ls_goodness_of_fit_ref 1.004
_refine_ls_hydrogen_treatment mixed
_refine_ls_matrix_type full
_refine_ls_number_parameters 225
_refine_ls_number_reflns 2397
_refine_ls_number_restraints 0
_refine_ls_restrained_S_all 1.004
_refine_ls_R_factor_all 0.0555
_refine_ls_R_factor_gt 0.0453
_refine_ls_shift/su_max 0.001
_refine_ls_shift/su_mean 0.000
_refine_ls_structure_factor_coef Fsqd
_refine_ls_weighting_details 'w=1/[\s^2^(Fo^2^)+(0.0701P)^2^] where P=(Fo^2^+2Fc^2^)/3'
_refine_ls_weighting_scheme calc
_refine_ls_wR_factor_gt 0.1166
_refine_ls_wR_factor_ref 0.1209
_reflns_Friedel_coverage 0.000
_reflns_number_gt 1894
_reflns_number_total 2397
_reflns_threshold_expression 'I > 2\s(I)'
_cod_data_source_file c9cp03164b2.cif
_cod_data_source_block 1g
_cod_database_code 7233539
_shelx_shelxl_version_number 2014/7
_shelx_space_group_comment
;
The symmetry employed for this shelxl refinement is uniquely defined
by the following loop, which should always be used as a source of
symmetry information in preference to the above space-group names.
They are only intended as comments.
;
_shelx_estimated_absorpt_t_min 0.958
_shelx_estimated_absorpt_t_max 0.981

loop_
_space_group_symop_operation_xyz
'x, y, z'
'-x, y, -z+1/2'
'x+1/2, y+1/2, z'
'-x+1/2, y+1/2, -z+1/2'
'-x, -y, -z'
'x, -y, z-1/2'
'-x+1/2, -y+1/2, -z'
'x+1/2, -y+1/2, z-1/2'

loop_
_atom_site_label
_atom_site_type_symbol
_atom_site_fract_x
_atom_site_fract_y
_atom_site_fract_z
_atom_site_U_iso_or_equiv
_atom_site_adp_type
_atom_site_occupancy
_atom_site_site_symmetry_order
_atom_site_calc_flag
_atom_site_refinement_flags_posn
_atom_site_refinement_flags_adp
_atom_site_refinement_flags_occupancy
_atom_site_disorder_assembly
_atom_site_disorder_group
C2A C 0.50342(15) 0.4373(12) 0.6700(4) 0.0243(12) Uani 0.490(11) 1 d . . P A 2
H2A H 0.5196 0.3547 0.7135 0.029 Uiso 0.490(11) 1 calc R U P A 2
C3A C 0.45453(16) 0.4045(12) 0.6461(4) 0.0267(12) Uani 0.490(11) 1 d . . P A 2
H3A H 0.4371 0.2997 0.6743 0.032 Uiso 0.490(11) 1 calc R U P A 2
C5A C 0.45775(16) 0.6723(12) 0.5410(3) 0.0236(12) Uani 0.490(11) 1 d . . P A 2
H5A H 0.4433 0.7537 0.4962 0.028 Uiso 0.490(11) 1 calc R U P A 2
C6A C 0.50699(16) 0.7039(12) 0.5660(3) 0.0220(11) Uani 0.490(11) 1 d . . P A 2
H6A H 0.5254 0.8042 0.5383 0.026 Uiso 0.490(11) 1 calc R U P A 2
C2B C 0.50239(15) 0.3679(11) 0.6393(4) 0.0269(11) Uani 0.510(11) 1 d . . P A 1
H2B H 0.5197 0.2289 0.6645 0.032 Uiso 0.510(11) 1 calc R U P A 1
C3B C 0.45371(14) 0.3383(11) 0.6148(4) 0.0259(11) Uani 0.510(11) 1 d . . P A 1
H3B H 0.4382 0.1838 0.6237 0.031 Uiso 0.510(11) 1 calc R U P A 1
C5B C 0.44926(17) 0.7623(12) 0.5649(3) 0.0305(12) Uani 0.510(11) 1 d . . P A 1
H5B H 0.4304 0.8962 0.5396 0.037 Uiso 0.510(11) 1 calc R U P A 1
C6B C 0.49823(17) 0.7891(12) 0.5901(3) 0.0285(12) Uani 0.510(11) 1 d . . P A 1
H6B H 0.5129 0.9460 0.5811 0.034 Uiso 0.510(11) 1 calc R U P A 1
O2 O 0.60501(4) 0.3884(2) 0.67768(6) 0.0286(3) Uani 1 1 d . . . . .
O1 O 0.38081(4) 0.4878(3) 0.55651(7) 0.0348(3) Uani 1 1 d . . . . .
N3 N 0.64472(5) 0.8220(3) 0.74855(7) 0.0262(3) Uani 1 1 d . . . . .
C7 C 0.58171(5) 0.6242(3) 0.65601(8) 0.0248(4) Uani 1 1 d . . . . .
H7 H 0.5962 0.7019 0.6154 0.030 Uiso 1 1 calc R U . . .
C4 C 0.42912(6) 0.5271(4) 0.57885(9) 0.0273(4) Uani 1 1 d . . . . .
C8 C 0.59174(5) 0.7960(4) 0.72408(9) 0.0278(4) Uani 1 1 d . . . . .
H8A H 0.5772 0.9660 0.7119 0.033 Uiso 1 1 calc R U . . .
H8B H 0.5773 0.7214 0.7646 0.033 Uiso 1 1 calc R U . . .
C1 C 0.52799(5) 0.5915(3) 0.62930(8) 0.0240(4) Uani 1 1 d . . . . .
C9 C 0.65888(7) 0.9390(4) 0.82344(9) 0.0371(5) Uani 1 1 d . . . . .
H9A H 0.6476 0.8312 0.8605 0.056 Uiso 1 1 calc R U . . .
H9B H 0.6444 1.1089 0.8236 0.056 Uiso 1 1 calc R U . . .
H9C H 0.6939 0.9539 0.8355 0.056 Uiso 1 1 calc R U . . .
O3 O 0.69971(4) 1.0307(2) 0.64889(6) 0.0280(3) Uani 1 1 d . . . . .
O5 O 0.78796(5) 0.9329(3) 0.74010(8) 0.0414(4) Uani 1 1 d . . . . .
O4 O 0.64925(4) 1.2635(3) 0.56878(6) 0.0464(4) Uani 1 1 d . . . . .
C10 C 0.68263(5) 1.1021(4) 0.58360(8) 0.0272(4) Uani 1 1 d . . . . .
C12 C 0.74265(5) 0.8021(3) 0.53538(8) 0.0246(4) Uani 1 1 d . . . . .
H12A H 0.7330 0.6584 0.5645 0.029 Uiso 1 1 calc R U . . .
H12B H 0.7706 0.8873 0.5661 0.029 Uiso 1 1 calc R U . . .
C11 C 0.70138(5) 0.9908(3) 0.51801(8) 0.0244(4) Uani 1 1 d . . . . .
H11A H 0.7118 1.1337 0.4894 0.029 Uiso 1 1 calc R U . . .
H11B H 0.6744 0.9048 0.4854 0.029 Uiso 1 1 calc R U . . .
H3D H 0.6578(6) 0.916(4) 0.7159(10) 0.028(5) Uiso 1 1 d . . . . .
H2 H 0.6218(8) 0.346(5) 0.6388(14) 0.069(7) Uiso 1 1 d . . . . .
H1 H 0.3731(8) 0.578(5) 0.5156(13) 0.055(7) Uiso 1 1 d . . . . .
H3C H 0.6598(8) 0.661(5) 0.7464(12) 0.062(7) Uiso 1 1 d . . . . .
H5C H 0.7611(10) 0.927(5) 0.7101(14) 0.065(8) Uiso 1 1 d . . . . .
H5D H 0.7866(8) 0.813(5) 0.7746(14) 0.062(7) Uiso 1 1 d . . . . .

loop_
_atom_site_aniso_label
_atom_site_aniso_U_11
_atom_site_aniso_U_22
_atom_site_aniso_U_33
_atom_site_aniso_U_23
_atom_site_aniso_U_13
_atom_site_aniso_U_12
C2A 0.0205(18) 0.031(3) 0.020(3) 0.001(2) 0.0006(17) 0.0056(16)
C3A 0.0266(19) 0.029(3) 0.027(3) 0.004(2) 0.0110(19) 0.0008(18)
C5A 0.026(2) 0.025(3) 0.017(2) -0.0014(18) -0.0007(15) -0.0007(17)
C6A 0.0196(18) 0.028(3) 0.019(2) -0.0009(18) 0.0022(14) -0.0009(17)
C2B 0.0279(19) 0.027(3) 0.025(3) 0.000(2) 0.0024(18) 0.0054(16)
C3B 0.0187(16) 0.028(3) 0.031(3) -0.001(2) 0.0050(18) -0.0010(16)
C5B 0.029(2) 0.033(3) 0.026(2) -0.002(2) -0.0057(16) 0.0077(19)
C6B 0.030(2) 0.025(3) 0.030(3) -0.001(2) 0.0027(17) -0.0019(18)
O2 0.0254(6) 0.0311(8) 0.0287(6) -0.0013(5) 0.0032(5) 0.0048(5)
O1 0.0234(6) 0.0413(9) 0.0378(7) -0.0018(6) 0.0004(5) -0.0008(5)
N3 0.0253(7) 0.0320(10) 0.0217(7) -0.0019(6) 0.0048(5) -0.0043(7)
C7 0.0249(8) 0.0264(10) 0.0236(8) 0.0001(7) 0.0060(6) 0.0012(7)
C4 0.0235(8) 0.0346(11) 0.0236(8) -0.0077(7) 0.0035(6) -0.0011(7)
C8 0.0228(8) 0.0323(11) 0.0293(8) -0.0040(7) 0.0076(6) -0.0027(7)
C1 0.0234(8) 0.0286(10) 0.0198(8) -0.0041(7) 0.0039(6) 0.0015(7)
C9 0.0410(10) 0.0465(13) 0.0243(9) -0.0084(8) 0.0075(7) -0.0129(9)
O3 0.0214(6) 0.0435(8) 0.0183(6) -0.0009(5) 0.0018(4) 0.0036(5)
O5 0.0309(7) 0.0419(10) 0.0440(8) 0.0118(7) -0.0129(6) -0.0077(6)
O4 0.0365(7) 0.0763(12) 0.0242(6) -0.0036(7) -0.0006(5) 0.0295(7)
C10 0.0162(7) 0.0417(12) 0.0224(8) -0.0036(7) 0.0001(6) -0.0001(7)
C12 0.0221(7) 0.0327(11) 0.0188(8) -0.0016(7) 0.0036(6) 0.0010(7)
C11 0.0213(8) 0.0330(11) 0.0182(8) -0.0007(7) 0.0017(6) -0.0004(7)

loop_
_atom_type_symbol
_atom_type_description
_atom_type_scat_dispersion_real
_atom_type_scat_dispersion_imag
_atom_type_scat_source
C C 0.0033 0.0016 'International Tables Vol C Tables 4.2.6.8 and 6.1.1.4'
H H 0.0000 0.0000 'International Tables Vol C Tables 4.2.6.8 and 6.1.1.4'
N N 0.0061 0.0033 'International Tables Vol C Tables 4.2.6.8 and 6.1.1.4'
O O 0.0106 0.0060 'International Tables Vol C Tables 4.2.6.8 and 6.1.1.4'

loop_
_geom_angle_atom_site_label_1
_geom_angle_atom_site_label_2
_geom_angle_atom_site_label_3
_geom_angle
_geom_angle_site_symmetry_1
_geom_angle_site_symmetry_3
C1 C2A C3A 118.6(4) . .
C1 C2A H2A 120.7 . .
C3A C2A H2A 120.7 . .
C2A C3A C4 121.6(4) . .
C2A C3A H3A 119.2 . .
C4 C3A H3A 119.2 . .
C4 C5A C6A 122.8(3) . .
C4 C5A H5A 118.6 . .
C6A C5A H5A 118.6 . .
C1 C6A C5A 119.5(4) . .
C1 C6A H6A 120.3 . .
C5A C6A H6A 120.3 . .
C3B C2B C1 124.0(4) . .
C3B C2B H2B 118.0 . .
C1 C2B H2B 118.0 . .
C4 C3B C2B 119.1(4) . .
C4 C3B H3B 120.5 . .
C2B C3B H3B 120.5 . .
C6B C5B C4 116.3(4) . .
C6B C5B H5B 121.8 . .
C4 C5B H5B 121.8 . .
C5B C6B C1 123.5(4) . .
C5B C6B H6B 118.2 . .
C1 C6B H6B 118.2 . .
C7 O2 H2 105.3(15) . .
C4 O1 H1 104.7(14) . .
C9 N3 C8 113.74(13) . .
C9 N3 H3D 108.3(12) . .
C8 N3 H3D 111.2(11) . .
C9 N3 H3C 110.8(14) . .
C8 N3 H3C 110.0(14) . .
H3D N3 H3C 102.3(17) . .
O2 C7 C1 112.22(14) . .
O2 C7 C8 106.05(13) . .
C1 C7 C8 110.95(12) . .
O2 C7 H7 109.2 . .
C1 C7 H7 109.2 . .
C8 C7 H7 109.2 . .
C3B C4 O1 116.5(3) . .
O1 C4 C5A 125.2(2) . .
C3B C4 C5B 123.8(3) . .
O1 C4 C5B 119.7(2) . .
O1 C4 C3A 119.9(2) . .
C5A C4 C3A 114.9(3) . .
N3 C8 C7 109.18(13) . .
N3 C8 H8A 109.8 . .
C7 C8 H8A 109.8 . .
N3 C8 H8B 109.8 . .
C7 C8 H8B 109.8 . .
H8A C8 H8B 108.3 . .
C6A C1 C2A 122.7(3) . .
C2B C1 C6B 113.2(3) . .
C6A C1 C7 119.3(2) . .
C2A C1 C7 117.9(2) . .
C2B C1 C7 124.1(2) . .
C6B C1 C7 122.7(2) . .
N3 C9 H9A 109.5 . .
N3 C9 H9B 109.5 . .
H9A C9 H9B 109.5 . .
N3 C9 H9C 109.5 . .
H9A C9 H9C 109.5 . .
H9B C9 H9C 109.5 . .
H5C O5 H5D 106(2) . .
O4 C10 O3 123.12(14) . .
O4 C10 C11 116.36(13) . .
O3 C10 C11 120.51(15) . .
C11 C12 C12 111.79(15) . 7_666
C11 C12 H12A 109.3 . .
C12 C12 H12A 109.3 7_666 .
C11 C12 H12B 109.3 . .
C12 C12 H12B 109.3 7_666 .
H12A C12 H12B 107.9 . .
C10 C11 C12 116.80(12) . .
C10 C11 H11A 108.1 . .
C12 C11 H11A 108.1 . .
C10 C11 H11B 108.1 . .
C12 C11 H11B 108.1 . .
H11A C11 H11B 107.3 . .

loop_
_geom_bond_atom_site_label_1
_geom_bond_atom_site_label_2
_geom_bond_distance
_geom_bond_site_symmetry_2
C2A C1 1.371(5) .
C2A C3A 1.386(6) .
C2A H2A 0.9500 .
C3A C4 1.459(6) .
C3A H3A 0.9500 .
C5A C4 1.386(5) .
C5A C6A 1.397(5) .
C5A H5A 0.9500 .
C6A C1 1.341(4) .
C6A H6A 0.9500 .
C2B C3B 1.380(6) .
C2B C1 1.407(5) .
C2B H2B 0.9500 .
C3B C4 1.316(5) .
C3B H3B 0.9500 .
C5B C6B 1.388(6) .
C5B C4 1.401(5) .
C5B H5B 0.9500 .
C6B C1 1.442(5) .
C6B H6B 0.9500 .
O2 C7 1.424(2) .
O2 H2 0.95(3) .
O1 C4 1.371(2) .
O1 H1 0.88(2) .
N3 C9 1.490(2) .
N3 C8 1.493(2) .
N3 H3D 0.90(2) .
N3 H3C 0.95(3) .
C7 C1 1.522(2) .
C7 C8 1.523(2) .
C7 H7 1.0000 .
C8 H8A 0.9900 .
C8 H8B 0.9900 .
C9 H9A 0.9800 .
C9 H9B 0.9800 .
C9 H9C 0.9800 .
O3 C10 1.2633(19) .
O5 H5C 0.86(3) .
O5 H5D 0.90(3) .
O4 C10 1.261(2) .
C10 C11 1.516(2) .
C12 C11 1.521(2) .
C12 C12 1.532(3) 7_666
C12 H12A 0.9900 .
C12 H12B 0.9900 .
C11 H11A 0.9900 .
C11 H11B 0.9900 .

loop_
_geom_torsion_atom_site_label_1
_geom_torsion_atom_site_label_2
_geom_torsion_atom_site_label_3
_geom_torsion_atom_site_label_4
_geom_torsion
_geom_torsion_site_symmetry_1
C1 C2A C3A C4 0.8(7) .
C4 C5A C6A C1 -0.3(6) .
C1 C2B C3B C4 0.9(6) .
C4 C5B C6B C1 -0.5(6) .
C2B C3B C4 O1 -179.3(3) .
C2B C3B C4 C5B -1.4(5) .
C6A C5A C4 O1 -179.3(3) .
C6A C5A C4 C3A -1.3(5) .
C6B C5B C4 C3B 1.2(5) .
C6B C5B C4 O1 179.1(3) .
C2A C3A C4 O1 179.2(3) .
C2A C3A C4 C5A 1.1(6) .
C9 N3 C8 C7 -167.63(15) .
O2 C7 C8 N3 57.67(17) .
C1 C7 C8 N3 179.78(14) .
C5A C6A C1 C2A 2.4(6) .
C5A C6A C1 C7 179.4(3) .
C3A C2A C1 C6A -2.6(6) .
C3A C2A C1 C7 -179.7(3) .
C3B C2B C1 C6B -0.3(5) .
C3B C2B C1 C7 -179.7(3) .
C5B C6B C1 C2B 0.1(5) .
C5B C6B C1 C7 179.6(3) .
O2 C7 C1 C6A -132.8(4) .
C8 C7 C1 C6A 108.8(4) .
O2 C7 C1 C2A 44.3(4) .
C8 C7 C1 C2A -74.1(4) .
O2 C7 C1 C2B 12.8(4) .
C8 C7 C1 C2B -105.7(4) .
O2 C7 C1 C6B -166.6(4) .
C8 C7 C1 C6B 74.9(4) .
O4 C10 C11 C12 178.22(16) .
O3 C10 C11 C12 -2.8(2) .
C12 C12 C11 C10 178.40(17) 7_666
